data_4314432
loop_
_publ_author_name
'Patrina Paraskevopoulou'
'Lin Ai'
'Qiuwen Wang'
'Devender Pinnapareddy'
'Rama Acharyya'
'Rupam Dinda'
'Purak Das'
'Remle \,Celenligil-\,Cetin'
'Georgios Floros'
'Yiannis Sanakis'
'Amitava Choudhury'
'Nigam P. Rath'
'Pericles Stavropoulos'

_publ_section_title
;
 Synthesis and Characterization of a Series of Structurally and
 Electronically Diverse Fe(II) Complexes Featuring a Family of
 Triphenylamido-Amine Ligands
;
_journal_name_full 'Inorganic Chemistry'
_journal_page_first 108
_journal_page_last 122
_journal_paper_doi 10.1021/ic9015838
_journal_volume 49
_journal_year 2010
_chemical_formula_moiety 'C33 H42 N4 O3'
_chemical_formula_sum 'C33 H42 N4 O3'
_chemical_formula_weight 542.71
_chemical_name_systematic
; 
 ? 
;
_space_group_IT_number 19
_symmetry_cell_setting orthorhombic
_symmetry_space_group_name_Hall 'P 2ac 2ab'
_symmetry_space_group_name_H-M 'P 21 21 21'
_atom_sites_solution_hydrogens geom
_atom_sites_solution_primary direct
_atom_sites_solution_secondary difmap
_audit_creation_method SHELXL-97
_cell_angle_alpha 90.00
_cell_angle_beta 90.00
_cell_angle_gamma 90.00
_cell_formula_units_Z 4
_cell_length_a 9.216(2)
_cell_length_b 15.926(4)
_cell_length_c 20.360(5)
_cell_measurement_reflns_used 8358
_cell_measurement_temperature 130(2)
_cell_measurement_theta_max 28.29
_cell_measurement_theta_min 2.43
_cell_volume 2988.3(12)
_computing_cell_refinement 'Bruker SMART, 1998'
_computing_data_collection 'Bruker SMART, 1998'
_computing_data_reduction 'Bruker SAINT, 1998'
_computing_molecular_graphics 'Bruker SHELXTL'
_computing_publication_material 'Bruker SHELXTL'
_computing_structure_refinement 'SHELXL-97 (Sheldrick, 1997)'
_computing_structure_solution 'SHELXS-97 (Sheldrick, 1990)'
_diffrn_ambient_temperature 130(2)
_diffrn_measured_fraction_theta_full 0.993
_diffrn_measured_fraction_theta_max 0.993
_diffrn_measurement_device_type 'CCD area detector'
_diffrn_measurement_method 'phi and omega scans'
_diffrn_radiation_monochromator graphite
_diffrn_radiation_source 'fine-focus sealed tube'
_diffrn_radiation_type MoK\a
_diffrn_radiation_wavelength 0.71073
_diffrn_reflns_av_R_equivalents 0.0553
_diffrn_reflns_av_sigmaI/netI 0.0435
_diffrn_reflns_limit_h_max 11
_diffrn_reflns_limit_h_min -11
_diffrn_reflns_limit_k_max 20
_diffrn_reflns_limit_k_min -20
_diffrn_reflns_limit_l_max 26
_diffrn_reflns_limit_l_min -25
_diffrn_reflns_number 23062
_diffrn_reflns_theta_full 27.00
_diffrn_reflns_theta_max 27.00
_diffrn_reflns_theta_min 1.62
_exptl_absorpt_coefficient_mu 0.078
_exptl_absorpt_correction_T_max 0.9938
_exptl_absorpt_correction_T_min 0.9695
_exptl_absorpt_correction_type multi-scan
_exptl_absorpt_process_details '(SADABS; Sheldrick, 2003)'
_exptl_crystal_colour colorless
_exptl_crystal_density_diffrn 1.206
_exptl_crystal_density_method 'not measured'
_exptl_crystal_description rhombic
_exptl_crystal_F_000 1168
_exptl_crystal_size_max 0.40
_exptl_crystal_size_mid 0.10
_exptl_crystal_size_min 0.08
_refine_diff_density_max 0.462
_refine_diff_density_min -0.297
_refine_diff_density_rms 0.089
_refine_ls_abs_structure_details 'Flack H D (1983), Acta Cryst. A39, 876-881'
_refine_ls_abs_structure_Flack 0(10)
_refine_ls_extinction_method none
_refine_ls_goodness_of_fit_ref 1.025
_refine_ls_hydrogen_treatment constr
_refine_ls_matrix_type full
_refine_ls_number_parameters 362
_refine_ls_number_reflns 6488
_refine_ls_number_restraints 0
_refine_ls_restrained_S_all 1.025
_refine_ls_R_factor_all 0.0524
_refine_ls_R_factor_gt 0.0446
_refine_ls_shift/su_max 0.001
_refine_ls_shift/su_mean 0.000
_refine_ls_structure_factor_coef Fsqd
_refine_ls_weighting_details 'calc w=1/[\s^2^(Fo^2^)+(0.0847P)^2^+0.0000P] where P=(Fo^2^+2Fc^2^)/3'
_refine_ls_weighting_scheme calc
_refine_ls_wR_factor_gt 0.1151
_refine_ls_wR_factor_ref 0.1221
_reflns_number_gt 5874
_reflns_number_total 6488
_reflns_threshold_expression >2sigma(I)
_cod_data_source_file ic9015838_si_002_12.cif
_cod_data_source_block L4H3
_cod_depositor_comments
;
The following automatic conversions were performed:

'_symmetry_cell_setting' value 'Orthorhombic' changed to
'orthorhombic' according to the built-in table from CIF Core
dictionary named 'cif_core.dic' version 2.4.1 from
2010-06-29.

'_exptl_absorpt_correction_type' value 'Multi-Scan'
changed to 'multi-scan' according to the built-in table from CIF Core
dictionary named 'cif_core.dic' version 2.4.1 from 2010-06-29.

Automatic conversion script
Id: cif_fix_values 1646 2011-03-28 12:23:43Z adriana 
;
_cod_original_cell_volume 2988.5(13)
_cod_database_code 4314432

loop_
_symmetry_equiv_pos_as_xyz
'x, y, z'
'-x+1/2, -y, z+1/2'
'-x, y+1/2, -z+1/2'
'x+1/2, -y+1/2, -z'

loop_
_atom_site_label
_atom_site_type_symbol
_atom_site_fract_x
_atom_site_fract_y
_atom_site_fract_z
_atom_site_U_iso_or_equiv
_atom_site_adp_type
_atom_site_occupancy
_atom_site_symmetry_multiplicity
_atom_site_calc_flag
_atom_site_refinement_flags
_atom_site_disorder_assembly
_atom_site_disorder_group
N1 N 0.63882(15) -0.01306(9) 0.12339(6) 0.0196(3) Uani 1 1 d . . .
C1 C 0.69224(17) 0.05634(11) 0.08713(7) 0.0205(3) Uani 1 1 d . . .
C2 C 0.64188(18) 0.13792(11) 0.09865(8) 0.0222(3) Uani 1 1 d . . .
C3 C 0.7033(2) 0.20503(12) 0.06585(9) 0.0288(4) Uani 1 1 d . . .
H3A H 0.6722 0.2604 0.0758 0.035 Uiso 1 1 calc R . .
C4 C 0.8098(2) 0.19281(13) 0.01858(9) 0.0318(4) Uani 1 1 d . . .
H4A H 0.8514 0.2394 -0.0037 0.038 Uiso 1 1 calc R . .
C5 C 0.8543(2) 0.11234(12) 0.00450(9) 0.0310(4) Uani 1 1 d . . .
H5A H 0.9243 0.1031 -0.0290 0.037 Uiso 1 1 calc R . .
C6 C 0.79830(19) 0.04517(12) 0.03854(8) 0.0259(4) Uani 1 1 d . . .
H6A H 0.8321 -0.0098 0.0290 0.031 Uiso 1 1 calc R . .
N2 N 0.52899(15) 0.15636(9) 0.14459(7) 0.0225(3) Uani 1 1 d . . .
H2A H 0.5482 0.1911 0.1771 0.027 Uiso 1 1 calc R . .
C7 C 0.39469(17) 0.12325(10) 0.14068(8) 0.0213(3) Uani 1 1 d . . .
O1 O 0.36516(13) 0.06637(8) 0.10178(6) 0.0266(3) Uani 1 1 d . . .
C8 C 0.28050(19) 0.16087(11) 0.18633(8) 0.0262(4) Uani 1 1 d . . .
C9 C 0.2431(2) 0.24848(13) 0.16121(12) 0.0441(5) Uani 1 1 d . . .
H9A H 0.2054 0.2445 0.1163 0.066 Uiso 1 1 calc R . .
H9B H 0.3305 0.2835 0.1615 0.066 Uiso 1 1 calc R . .
H9C H 0.1693 0.2737 0.1897 0.066 Uiso 1 1 calc R . .
C10 C 0.3394(2) 0.16706(14) 0.25677(9) 0.0375(5) Uani 1 1 d . . .
H10A H 0.3632 0.1107 0.2729 0.056 Uiso 1 1 calc R . .
H10B H 0.2657 0.1924 0.2852 0.056 Uiso 1 1 calc R . .
H10C H 0.4270 0.2020 0.2571 0.056 Uiso 1 1 calc R . .
C11 C 0.1465(2) 0.10525(14) 0.18596(10) 0.0373(5) Uani 1 1 d . . .
H11A H 0.1086 0.1011 0.1411 0.056 Uiso 1 1 calc R . .
H11B H 0.0723 0.1296 0.2147 0.056 Uiso 1 1 calc R . .
H11C H 0.1723 0.0491 0.2019 0.056 Uiso 1 1 calc R . .
C12 C 0.65643(17) -0.09432(11) 0.09533(7) 0.0208(3) Uani 1 1 d . . .
C13 C 0.57992(17) -0.11636(10) 0.03802(7) 0.0196(3) Uani 1 1 d . . .
C14 C 0.5972(2) -0.19683(11) 0.01227(8) 0.0245(4) Uani 1 1 d . . .
H14A H 0.5437 -0.2131 -0.0255 0.029 Uiso 1 1 calc R . .
C15 C 0.6914(2) -0.25307(12) 0.04118(8) 0.0280(4) Uani 1 1 d . . .
H15A H 0.7034 -0.3074 0.0227 0.034 Uiso 1 1 calc R . .
C16 C 0.7686(2) -0.23115(12) 0.09681(8) 0.0285(4) Uani 1 1 d . . .
H16A H 0.8341 -0.2699 0.1162 0.034 Uiso 1 1 calc R . .
C17 C 0.74966(19) -0.15244(12) 0.12397(8) 0.0255(4) Uani 1 1 d . . .
H17A H 0.8010 -0.1378 0.1628 0.031 Uiso 1 1 calc R . .
N3 N 0.48812(15) -0.05624(9) 0.00863(6) 0.0211(3) Uani 1 1 d . . .
H3B H 0.4476 -0.0187 0.0345 0.025 Uiso 1 1 calc R . .
C18 C 0.45704(17) -0.05168(10) -0.05729(7) 0.0204(3) Uani 1 1 d . . .
O2 O 0.49583(13) -0.10510(8) -0.09641(5) 0.0262(3) Uani 1 1 d . . .
C19 C 0.37296(18) 0.02622(12) -0.07901(8) 0.0241(4) Uani 1 1 d . . .
C20 C 0.3449(2) 0.02046(13) -0.15317(8) 0.0325(4) Uani 1 1 d . . .
H20A H 0.2913 0.0703 -0.1677 0.049 Uiso 1 1 calc R . .
H20B H 0.2877 -0.0300 -0.1627 0.049 Uiso 1 1 calc R . .
H20C H 0.4377 0.0174 -0.1765 0.049 Uiso 1 1 calc R . .
C21 C 0.4645(2) 0.10437(12) -0.06533(9) 0.0322(4) Uani 1 1 d . . .
H21A H 0.4110 0.1545 -0.0792 0.048 Uiso 1 1 calc R . .
H21B H 0.5558 0.1007 -0.0898 0.048 Uiso 1 1 calc R . .
H21C H 0.4852 0.1080 -0.0182 0.048 Uiso 1 1 calc R . .
C22 C 0.2266(2) 0.03138(13) -0.04371(9) 0.0317(4) Uani 1 1 d . . .
H22A H 0.1746 0.0817 -0.0582 0.048 Uiso 1 1 calc R . .
H22B H 0.2426 0.0343 0.0038 0.048 Uiso 1 1 calc R . .
H22C H 0.1688 -0.0186 -0.0541 0.048 Uiso 1 1 calc R . .
C23 C 0.65167(18) -0.00772(10) 0.19360(7) 0.0204(3) Uani 1 1 d . . .
C24 C 0.54729(17) -0.04530(10) 0.23374(7) 0.0201(3) Uani 1 1 d . . .
C25 C 0.56261(19) -0.04051(11) 0.30192(8) 0.0250(4) Uani 1 1 d . . .
H25A H 0.4923 -0.0660 0.3296 0.030 Uiso 1 1 calc R . .
C26 C 0.6789(2) 0.00098(12) 0.32917(8) 0.0288(4) Uani 1 1 d . . .
H26A H 0.6886 0.0035 0.3756 0.035 Uiso 1 1 calc R . .
C27 C 0.78154(19) 0.03885(11) 0.28985(8) 0.0262(4) Uani 1 1 d . . .
H27A H 0.8609 0.0680 0.3090 0.031 Uiso 1 1 calc R . .
C28 C 0.76810(18) 0.03411(10) 0.22193(8) 0.0245(3) Uani 1 1 d . . .
H28A H 0.8391 0.0597 0.1947 0.029 Uiso 1 1 calc R . .
N4 N 0.42626(14) -0.08459(9) 0.20393(6) 0.0216(3) Uani 1 1 d . . .
H4B H 0.3911 -0.0610 0.1682 0.026 Uiso 1 1 calc R . .
C29 C 0.36008(17) -0.15498(11) 0.22538(8) 0.0212(3) Uani 1 1 d . . .
O3 O 0.39337(13) -0.18946(8) 0.27724(6) 0.0275(3) Uani 1 1 d . . .
C30 C 0.24382(19) -0.19251(11) 0.18025(8) 0.0248(4) Uani 1 1 d . . .
C31 C 0.3187(2) -0.26600(11) 0.14462(9) 0.0306(4) Uani 1 1 d . . .
H31A H 0.2495 -0.2930 0.1148 0.046 Uiso 1 1 calc R . .
H31B H 0.3529 -0.3070 0.1770 0.046 Uiso 1 1 calc R . .
H31C H 0.4015 -0.2447 0.1194 0.046 Uiso 1 1 calc R . .
C32 C 0.1827(2) -0.13205(12) 0.12965(10) 0.0329(4) Uani 1 1 d . . .
H32A H 0.1099 -0.1610 0.1029 0.049 Uiso 1 1 calc R . .
H32B H 0.2613 -0.1118 0.1013 0.049 Uiso 1 1 calc R . .
H32C H 0.1375 -0.0843 0.1521 0.049 Uiso 1 1 calc R . .
C33 C 0.1209(2) -0.22619(13) 0.22347(10) 0.0363(5) Uani 1 1 d . . .
H33A H 0.0454 -0.2509 0.1956 0.054 Uiso 1 1 calc R . .
H33B H 0.0794 -0.1801 0.2492 0.054 Uiso 1 1 calc R . .
H33C H 0.1592 -0.2691 0.2532 0.054 Uiso 1 1 calc R . .

loop_
_atom_site_aniso_label
_atom_site_aniso_U_11
_atom_site_aniso_U_22
_atom_site_aniso_U_33
_atom_site_aniso_U_23
_atom_site_aniso_U_13
_atom_site_aniso_U_12
N1 0.0211(6) 0.0200(7) 0.0176(6) -0.0008(5) -0.0008(5) 0.0001(6)
C1 0.0180(7) 0.0244(9) 0.0191(7) -0.0006(6) -0.0007(6) -0.0020(7)
C2 0.0202(7) 0.0261(9) 0.0203(7) -0.0023(6) 0.0009(6) -0.0018(7)
C3 0.0318(9) 0.0255(9) 0.0290(8) -0.0023(7) -0.0002(7) -0.0054(8)
C4 0.0346(10) 0.0313(10) 0.0294(9) 0.0012(8) 0.0067(7) -0.0126(8)
C5 0.0276(8) 0.0365(11) 0.0290(8) -0.0044(8) 0.0084(7) -0.0065(8)
C6 0.0236(8) 0.0283(10) 0.0257(8) -0.0038(7) 0.0044(7) -0.0012(7)
N2 0.0239(7) 0.0223(7) 0.0213(6) -0.0051(6) 0.0023(5) -0.0007(6)
C7 0.0232(8) 0.0199(8) 0.0207(7) 0.0016(6) 0.0014(6) 0.0000(7)
O1 0.0240(6) 0.0290(7) 0.0268(6) -0.0081(5) 0.0012(5) -0.0009(5)
C8 0.0254(8) 0.0251(9) 0.0279(8) -0.0051(7) 0.0064(7) -0.0001(7)
C9 0.0435(11) 0.0346(11) 0.0543(12) 0.0076(10) 0.0148(10) 0.0143(10)
C10 0.0375(10) 0.0469(12) 0.0279(9) -0.0102(8) 0.0082(8) -0.0054(10)
C11 0.0279(9) 0.0451(12) 0.0387(10) -0.0135(9) 0.0107(8) -0.0057(9)
C12 0.0219(7) 0.0216(8) 0.0189(7) -0.0005(6) 0.0042(6) 0.0003(7)
C13 0.0216(7) 0.0181(8) 0.0191(7) 0.0003(6) 0.0033(6) 0.0013(7)
C14 0.0310(8) 0.0228(9) 0.0197(7) -0.0019(6) 0.0011(6) -0.0012(8)
C15 0.0390(10) 0.0217(8) 0.0234(8) -0.0016(7) 0.0056(7) 0.0056(8)
C16 0.0342(9) 0.0289(10) 0.0225(8) 0.0052(7) 0.0035(7) 0.0112(8)
C17 0.0250(8) 0.0316(10) 0.0200(7) 0.0003(7) 0.0005(6) 0.0041(7)
N3 0.0232(7) 0.0204(7) 0.0199(6) -0.0025(5) -0.0001(5) 0.0038(6)
C18 0.0184(7) 0.0225(8) 0.0203(7) -0.0010(6) 0.0009(6) -0.0018(7)
O2 0.0345(7) 0.0241(7) 0.0201(5) -0.0020(5) 0.0020(5) 0.0031(5)
C19 0.0232(8) 0.0274(9) 0.0217(7) -0.0005(7) -0.0001(6) 0.0020(7)
C20 0.0329(9) 0.0401(11) 0.0243(8) 0.0004(8) -0.0054(7) 0.0120(9)
C21 0.0333(9) 0.0260(10) 0.0373(9) 0.0057(8) -0.0050(8) 0.0026(8)
C22 0.0244(8) 0.0394(11) 0.0312(9) 0.0021(8) 0.0009(7) 0.0098(8)
C23 0.0221(7) 0.0200(8) 0.0190(7) -0.0017(6) -0.0020(6) 0.0045(7)
C24 0.0215(8) 0.0180(8) 0.0209(7) -0.0025(6) -0.0023(6) 0.0022(6)
C25 0.0299(9) 0.0251(9) 0.0199(7) -0.0005(7) 0.0008(6) 0.0013(7)
C26 0.0381(10) 0.0291(9) 0.0193(7) -0.0030(7) -0.0063(7) 0.0035(8)
C27 0.0266(8) 0.0244(9) 0.0276(8) -0.0027(7) -0.0089(7) -0.0016(7)
C28 0.0220(8) 0.0257(9) 0.0258(7) 0.0001(7) -0.0017(6) -0.0002(7)
N4 0.0218(6) 0.0249(7) 0.0180(6) 0.0031(5) -0.0009(5) -0.0020(6)
C29 0.0215(7) 0.0210(8) 0.0212(7) -0.0026(6) 0.0029(6) 0.0030(7)
O3 0.0310(6) 0.0260(6) 0.0255(6) 0.0040(5) -0.0018(5) -0.0011(5)
C30 0.0242(8) 0.0252(9) 0.0251(7) -0.0002(7) -0.0007(6) -0.0054(8)
C31 0.0324(9) 0.0269(10) 0.0323(9) -0.0046(8) -0.0005(7) -0.0010(8)
C32 0.0332(9) 0.0291(10) 0.0365(10) 0.0003(8) -0.0119(8) -0.0048(8)
C33 0.0285(9) 0.0448(12) 0.0355(9) -0.0007(9) 0.0046(8) -0.0138(9)

loop_
_atom_type_symbol
_atom_type_description
_atom_type_scat_dispersion_real
_atom_type_scat_dispersion_imag
_atom_type_scat_source
C C 0.0033 0.0016 'International Tables Vol C Tables 4.2.6.8 and 6.1.1.4'
H H 0.0000 0.0000 'International Tables Vol C Tables 4.2.6.8 and 6.1.1.4'
N N 0.0061 0.0033 'International Tables Vol C Tables 4.2.6.8 and 6.1.1.4'
O O 0.0106 0.0060 'International Tables Vol C Tables 4.2.6.8 and 6.1.1.4'

loop_
_geom_angle_atom_site_label_1
_geom_angle_atom_site_label_2
_geom_angle_atom_site_label_3
_geom_angle
_geom_angle_site_symmetry_1
_geom_angle_site_symmetry_3
_geom_angle_publ_flag
C1 N1 C12 117.39(12) . . ?
C1 N1 C23 116.32(13) . . ?
C12 N1 C23 116.33(13) . . ?
C2 C1 C6 117.86(15) . . ?
C2 C1 N1 121.43(14) . . ?
C6 C1 N1 120.71(15) . . ?
C3 C2 C1 120.08(15) . . ?
C3 C2 N2 117.10(16) . . ?
C1 C2 N2 122.80(14) . . ?
C2 C3 C4 121.09(18) . . ?
C2 C3 H3A 119.5 . . ?
C4 C3 H3A 119.5 . . ?
C5 C4 C3 119.05(17) . . ?
C5 C4 H4A 120.5 . . ?
C3 C4 H4A 120.5 . . ?
C6 C5 C4 120.52(16) . . ?
C6 C5 H5A 119.7 . . ?
C4 C5 H5A 119.7 . . ?
C5 C6 C1 121.24(17) . . ?
C5 C6 H6A 119.4 . . ?
C1 C6 H6A 119.4 . . ?
C7 N2 C2 123.32(14) . . ?
C7 N2 H2A 118.3 . . ?
C2 N2 H2A 118.3 . . ?
O1 C7 N2 121.86(15) . . ?
O1 C7 C8 121.80(15) . . ?
N2 C7 C8 116.33(14) . . ?
C11 C8 C9 110.35(17) . . ?
C11 C8 C7 109.17(14) . . ?
C9 C8 C7 108.10(14) . . ?
C11 C8 C10 109.22(15) . . ?
C9 C8 C10 109.52(17) . . ?
C7 C8 C10 110.47(15) . . ?
C8 C9 H9A 109.5 . . ?
C8 C9 H9B 109.5 . . ?
H9A C9 H9B 109.5 . . ?
C8 C9 H9C 109.5 . . ?
H9A C9 H9C 109.5 . . ?
H9B C9 H9C 109.5 . . ?
C8 C10 H10A 109.5 . . ?
C8 C10 H10B 109.5 . . ?
H10A C10 H10B 109.5 . . ?
C8 C10 H10C 109.5 . . ?
H10A C10 H10C 109.5 . . ?
H10B C10 H10C 109.5 . . ?
C8 C11 H11A 109.5 . . ?
C8 C11 H11B 109.5 . . ?
H11A C11 H11B 109.5 . . ?
C8 C11 H11C 109.5 . . ?
H11A C11 H11C 109.5 . . ?
H11B C11 H11C 109.5 . . ?
C17 C12 C13 119.40(16) . . ?
C17 C12 N1 120.45(14) . . ?
C13 C12 N1 120.14(14) . . ?
C14 C13 C12 118.93(15) . . ?
C14 C13 N3 122.20(14) . . ?
C12 C13 N3 118.87(14) . . ?
C15 C14 C13 120.56(16) . . ?
C15 C14 H14A 119.7 . . ?
C13 C14 H14A 119.7 . . ?
C14 C15 C16 120.63(17) . . ?
C14 C15 H15A 119.7 . . ?
C16 C15 H15A 119.7 . . ?
C17 C16 C15 119.50(16) . . ?
C17 C16 H16A 120.2 . . ?
C15 C16 H16A 120.2 . . ?
C16 C17 C12 120.93(16) . . ?
C16 C17 H17A 119.5 . . ?
C12 C17 H17A 119.5 . . ?
C18 N3 C13 125.11(14) . . ?
C18 N3 H3B 117.4 . . ?
C13 N3 H3B 117.4 . . ?
O2 C18 N3 122.70(15) . . ?
O2 C18 C19 121.75(14) . . ?
N3 C18 C19 115.54(14) . . ?
C18 C19 C21 109.17(13) . . ?
C18 C19 C22 110.77(14) . . ?
C21 C19 C22 110.91(15) . . ?
C18 C19 C20 108.76(14) . . ?
C21 C19 C20 108.71(15) . . ?
C22 C19 C20 108.45(14) . . ?
C19 C20 H20A 109.5 . . ?
C19 C20 H20B 109.5 . . ?
H20A C20 H20B 109.5 . . ?
C19 C20 H20C 109.5 . . ?
H20A C20 H20C 109.5 . . ?
H20B C20 H20C 109.5 . . ?
C19 C21 H21A 109.5 . . ?
C19 C21 H21B 109.5 . . ?
H21A C21 H21B 109.5 . . ?
C19 C21 H21C 109.5 . . ?
H21A C21 H21C 109.5 . . ?
H21B C21 H21C 109.5 . . ?
C19 C22 H22A 109.5 . . ?
C19 C22 H22B 109.5 . . ?
H22A C22 H22B 109.5 . . ?
C19 C22 H22C 109.5 . . ?
H22A C22 H22C 109.5 . . ?
H22B C22 H22C 109.5 . . ?
C28 C23 C24 119.65(14) . . ?
C28 C23 N1 120.35(15) . . ?
C24 C23 N1 119.99(14) . . ?
C23 C24 C25 119.22(15) . . ?
C23 C24 N4 118.76(13) . . ?
C25 C24 N4 121.98(15) . . ?
C26 C25 C24 120.36(16) . . ?
C26 C25 H25A 119.8 . . ?
C24 C25 H25A 119.8 . . ?
C25 C26 C27 120.70(15) . . ?
C25 C26 H26A 119.7 . . ?
C27 C26 H26A 119.7 . . ?
C26 C27 C28 119.53(16) . . ?
C26 C27 H27A 120.2 . . ?
C28 C27 H27A 120.2 . . ?
C23 C28 C27 120.53(16) . . ?
C23 C28 H28A 119.7 . . ?
C27 C28 H28A 119.7 . . ?
C29 N4 C24 125.79(13) . . ?
C29 N4 H4B 117.1 . . ?
C24 N4 H4B 117.1 . . ?
O3 C29 N4 122.46(15) . . ?
O3 C29 C30 121.01(15) . . ?
N4 C29 C30 116.49(14) . . ?
C32 C30 C33 109.73(15) . . ?
C32 C30 C29 114.75(15) . . ?
C33 C30 C29 108.01(14) . . ?
C32 C30 C31 109.18(14) . . ?
C33 C30 C31 109.64(15) . . ?
C29 C30 C31 105.39(14) . . ?
C30 C31 H31A 109.5 . . ?
C30 C31 H31B 109.5 . . ?
H31A C31 H31B 109.5 . . ?
C30 C31 H31C 109.5 . . ?
H31A C31 H31C 109.5 . . ?
H31B C31 H31C 109.5 . . ?
C30 C32 H32A 109.5 . . ?
C30 C32 H32B 109.5 . . ?
H32A C32 H32B 109.5 . . ?
C30 C32 H32C 109.5 . . ?
H32A C32 H32C 109.5 . . ?
H32B C32 H32C 109.5 . . ?
C30 C33 H33A 109.5 . . ?
C30 C33 H33B 109.5 . . ?
H33A C33 H33B 109.5 . . ?
C30 C33 H33C 109.5 . . ?
H33A C33 H33C 109.5 . . ?
H33B C33 H33C 109.5 . . ?

loop_
_geom_bond_atom_site_label_1
_geom_bond_atom_site_label_2
_geom_bond_distance
_geom_bond_site_symmetry_2
_geom_bond_publ_flag
N1 C1 1.417(2) . ?
N1 C12 1.424(2) . ?
N1 C23 1.437(2) . ?
C1 C2 1.399(2) . ?
C1 C6 1.402(2) . ?
C2 C3 1.382(3) . ?
C2 N2 1.430(2) . ?
C3 C4 1.389(3) . ?
C3 H3A 0.9500 . ?
C4 C5 1.376(3) . ?
C4 H4A 0.9500 . ?
C5 C6 1.375(3) . ?
C5 H5A 0.9500 . ?
C6 H6A 0.9500 . ?
N2 C7 1.348(2) . ?
N2 H2A 0.8800 . ?
C7 O1 1.234(2) . ?
C7 C8 1.527(2) . ?
C8 C11 1.520(3) . ?
C8 C9 1.526(3) . ?
C8 C10 1.537(3) . ?
C9 H9A 0.9800 . ?
C9 H9B 0.9800 . ?
C9 H9C 0.9800 . ?
C10 H10A 0.9800 . ?
C10 H10B 0.9800 . ?
C10 H10C 0.9800 . ?
C11 H11A 0.9800 . ?
C11 H11B 0.9800 . ?
C11 H11C 0.9800 . ?
C12 C17 1.391(2) . ?
C12 C13 1.408(2) . ?
C13 C14 1.394(2) . ?
C13 N3 1.411(2) . ?
C14 C15 1.379(2) . ?
C14 H14A 0.9500 . ?
C15 C16 1.382(3) . ?
C15 H15A 0.9500 . ?
C16 C17 1.381(3) . ?
C16 H16A 0.9500 . ?
C17 H17A 0.9500 . ?
N3 C18 1.374(2) . ?
N3 H3B 0.8800 . ?
C18 O2 1.219(2) . ?
C18 C19 1.528(2) . ?
C19 C21 1.529(3) . ?
C19 C22 1.531(2) . ?
C19 C20 1.535(2) . ?
C20 H20A 0.9800 . ?
C20 H20B 0.9800 . ?
C20 H20C 0.9800 . ?
C21 H21A 0.9800 . ?
C21 H21B 0.9800 . ?
C21 H21C 0.9800 . ?
C22 H22A 0.9800 . ?
C22 H22B 0.9800 . ?
C22 H22C 0.9800 . ?
C23 C28 1.389(2) . ?
C23 C24 1.397(2) . ?
C24 C25 1.397(2) . ?
C24 N4 1.416(2) . ?
C25 C26 1.376(3) . ?
C25 H25A 0.9500 . ?
C26 C27 1.378(3) . ?
C26 H26A 0.9500 . ?
C27 C28 1.390(2) . ?
C27 H27A 0.9500 . ?
C28 H28A 0.9500 . ?
N4 C29 1.349(2) . ?
N4 H4B 0.8800 . ?
C29 O3 1.229(2) . ?
C29 C30 1.533(2) . ?
C30 C32 1.519(2) . ?
C30 C33 1.531(2) . ?
C30 C31 1.540(2) . ?
C31 H31A 0.9800 . ?
C31 H31B 0.9800 . ?
C31 H31C 0.9800 . ?
C32 H32A 0.9800 . ?
C32 H32B 0.9800 . ?
C32 H32C 0.9800 . ?
C33 H33A 0.9800 . ?
C33 H33B 0.9800 . ?
C33 H33C 0.9800 . ?

loop_
_geom_torsion_atom_site_label_1
_geom_torsion_atom_site_label_2
_geom_torsion_atom_site_label_3
_geom_torsion_atom_site_label_4
_geom_torsion
_geom_torsion_site_symmetry_1
_geom_torsion_site_symmetry_2
_geom_torsion_site_symmetry_3
_geom_torsion_site_symmetry_4
_geom_torsion_publ_flag
C12 N1 C1 C2 159.34(15) . . . . ?
C23 N1 C1 C2 -56.2(2) . . . . ?
C12 N1 C1 C6 -20.9(2) . . . . ?
C23 N1 C1 C6 123.52(17) . . . . ?
C6 C1 C2 C3 -4.3(2) . . . . ?
N1 C1 C2 C3 175.37(15) . . . . ?
C6 C1 C2 N2 176.82(15) . . . . ?
N1 C1 C2 N2 -3.5(2) . . . . ?
C1 C2 C3 C4 3.5(3) . . . . ?
N2 C2 C3 C4 -177.57(15) . . . . ?
C2 C3 C4 C5 0.0(3) . . . . ?
C3 C4 C5 C6 -2.5(3) . . . . ?
C4 C5 C6 C1 1.6(3) . . . . ?
C2 C1 C6 C5 1.8(2) . . . . ?
N1 C1 C6 C5 -177.89(15) . . . . ?
C3 C2 N2 C7 122.56(18) . . . . ?
C1 C2 N2 C7 -58.6(2) . . . . ?
C2 N2 C7 O1 9.3(3) . . . . ?
C2 N2 C7 C8 -169.81(15) . . . . ?
O1 C7 C8 C11 12.6(2) . . . . ?
N2 C7 C8 C11 -168.29(16) . . . . ?
O1 C7 C8 C9 -107.48(19) . . . . ?
N2 C7 C8 C9 71.6(2) . . . . ?
O1 C7 C8 C10 132.70(18) . . . . ?
N2 C7 C8 C10 -48.2(2) . . . . ?
C1 N1 C12 C17 112.23(16) . . . . ?
C23 N1 C12 C17 -32.2(2) . . . . ?
C1 N1 C12 C13 -67.46(19) . . . . ?
C23 N1 C12 C13 148.07(15) . . . . ?
C17 C12 C13 C14 1.4(2) . . . . ?
N1 C12 C13 C14 -178.86(14) . . . . ?
C17 C12 C13 N3 -178.64(14) . . . . ?
N1 C12 C13 N3 1.1(2) . . . . ?
C12 C13 C14 C15 -2.1(2) . . . . ?
N3 C13 C14 C15 177.95(15) . . . . ?
C13 C14 C15 C16 1.1(3) . . . . ?
C14 C15 C16 C17 0.7(3) . . . . ?
C15 C16 C17 C12 -1.4(3) . . . . ?
C13 C12 C17 C16 0.3(2) . . . . ?
N1 C12 C17 C16 -179.39(15) . . . . ?
C14 C13 N3 C18 -29.7(2) . . . . ?
C12 C13 N3 C18 150.41(15) . . . . ?
C13 N3 C18 O2 7.3(3) . . . . ?
C13 N3 C18 C19 -171.37(14) . . . . ?
O2 C18 C19 C21 -116.03(18) . . . . ?
N3 C18 C19 C21 62.66(18) . . . . ?
O2 C18 C19 C22 121.55(17) . . . . ?
N3 C18 C19 C22 -59.76(19) . . . . ?
O2 C18 C19 C20 2.4(2) . . . . ?
N3 C18 C19 C20 -178.86(15) . . . . ?
C1 N1 C23 C28 -32.8(2) . . . . ?
C12 N1 C23 C28 112.07(17) . . . . ?
C1 N1 C23 C24 147.72(15) . . . . ?
C12 N1 C23 C24 -67.4(2) . . . . ?
C28 C23 C24 C25 -0.4(2) . . . . ?
N1 C23 C24 C25 179.10(15) . . . . ?
C28 C23 C24 N4 177.38(15) . . . . ?
N1 C23 C24 N4 -3.1(2) . . . . ?
C23 C24 C25 C26 0.2(3) . . . . ?
N4 C24 C25 C26 -177.51(15) . . . . ?
C24 C25 C26 C27 0.4(3) . . . . ?
C25 C26 C27 C28 -0.8(3) . . . . ?
C24 C23 C28 C27 0.0(3) . . . . ?
N1 C23 C28 C27 -179.49(15) . . . . ?
C26 C27 C28 C23 0.6(3) . . . . ?
C23 C24 N4 C29 144.02(16) . . . . ?
C25 C24 N4 C29 -38.3(2) . . . . ?
C24 N4 C29 O3 5.5(2) . . . . ?
C24 N4 C29 C30 -172.18(14) . . . . ?
O3 C29 C30 C32 162.69(16) . . . . ?
N4 C29 C30 C32 -19.6(2) . . . . ?
O3 C29 C30 C33 40.0(2) . . . . ?
N4 C29 C30 C33 -142.33(15) . . . . ?
O3 C29 C30 C31 -77.17(18) . . . . ?
N4 C29 C30 C31 100.55(17) . . . . ?

loop_
_cod_related_entry_id
_cod_related_entry_database
_cod_related_entry_code
1 ChemSpider 30660942
